data_1500007
loop_
_publ_author_name
'Raj Pal Sharma'
'Rajni Sharma'
'Ritu Bala'
'Juan M. Salas'
'Miguel Quir\'os'

_publ_contact_author_address
;
     Departamento de Qu\'imica Inorg\'anica
     Facultad de Ciencias
     Universidad de Granada
     18071 Granada
     SPAIN
;
_publ_contact_author_email mquiros@ugr.es
_publ_contact_author_fax 34-58-248526
_publ_contact_author_name 'Miguel Quir\'os'
_publ_contact_author_phone 34-58-240441
_publ_section_title
;
 Second sphere coordination complexes via hydrogen bonding:
 Synthesis, spectroscopic characterisation of
 [trans-Co(en)~2~Cl~2~]CdX~4~ (X = Br or I) and single crystal
 X-ray structure determination of [trans-Co(en)~2~Cl~2~]CdBr~4~
;
_journal_name_full 'Journal of Molecular Structure'
_journal_page_first 341
_journal_page_last 347
_journal_paper_doi 10.1016/j.molstruc.2006.02.053
_journal_volume 794
_journal_year 2006
_chemical_formula_moiety '2(C4 H16 Cl2 Co N4 1+), Br4 Cd 2-'
_chemical_formula_sum 'C8 H32 Br4 Cd Cl4 Co2 N8'
_chemical_formula_weight 932.12
_chemical_name_systematic
; 
 ? 
;
_space_group_IT_number 61
_symmetry_cell_setting orthorhombic
_symmetry_space_group_name_Hall '-P 2ac 2ab'
_symmetry_space_group_name_H-M 'P b c a'
_atom_sites_solution_hydrogens geom
_atom_sites_solution_primary direct
_atom_sites_solution_secondary difmap
_audit_creation_method SHELXL-97
_cell_angle_alpha 90.00
_cell_angle_beta 90.00
_cell_angle_gamma 90.00
_cell_formula_units_Z 8
_cell_length_a 18.6201(10)
_cell_length_b 12.0872(6)
_cell_length_c 24.0877(12)
_cell_measurement_reflns_used 6856
_cell_measurement_temperature 298(2)
_cell_measurement_theta_max 24.3
_cell_measurement_theta_min 2.2
_cell_volume 5421.3(5)
_computing_cell_refinement 'Bruker SMART'
_computing_data_collection 'Bruker SMART (Bruker, 1999)'
_computing_data_reduction 'Bruker SAINT (Bruker, 1999)'
_computing_molecular_graphics 'Xtal_GX (Hall & du Boulay, 1997)'
_computing_publication_material SHELXL-97
_computing_structure_refinement 'SHELXL-97 (Sheldrick, 1997a)'
_computing_structure_solution 'SHELXS-97 (Sheldrick, 1997b)'
_diffrn_ambient_temperature 298(2)
_diffrn_detector_area_resol_mean 8.26
_diffrn_measured_fraction_theta_full 0.990
_diffrn_measured_fraction_theta_max 0.938
_diffrn_measurement_device_type 'Bruker SMART APEX CCD system'
_diffrn_measurement_method '\f and \w scans'
_diffrn_radiation_monochromator graphite
_diffrn_radiation_source 'fine-focus sealed tube'
_diffrn_radiation_type MoK\a
_diffrn_radiation_wavelength 0.71073
_diffrn_reflns_av_R_equivalents 0.0426
_diffrn_reflns_av_sigmaI/netI 0.0387
_diffrn_reflns_limit_h_max 24
_diffrn_reflns_limit_h_min -24
_diffrn_reflns_limit_k_max 16
_diffrn_reflns_limit_k_min -10
_diffrn_reflns_limit_l_max 30
_diffrn_reflns_limit_l_min -28
_diffrn_reflns_number 32850
_diffrn_reflns_theta_full 27.40
_diffrn_reflns_theta_max 28.30
_diffrn_reflns_theta_min 2.01
_diffrn_standards_decay_% -0.2
_diffrn_standards_number 500
_exptl_absorpt_coefficient_mu 8.290
_exptl_absorpt_correction_T_max 0.317
_exptl_absorpt_correction_T_min 0.160
_exptl_absorpt_correction_type multi-scan
_exptl_absorpt_process_details 'Bruker SADABS (Bruker, 1999)'
_exptl_crystal_colour green
_exptl_crystal_density_diffrn 2.284
_exptl_crystal_density_method 'not measured'
_exptl_crystal_description 'irregular shape'
_exptl_crystal_F_000 3568
_exptl_crystal_size_max 0.42
_exptl_crystal_size_mid 0.33
_exptl_crystal_size_min 0.18
_refine_diff_density_max 2.699
_refine_diff_density_min -3.820
_refine_diff_density_rms 0.260
_refine_ls_extinction_method none
_refine_ls_goodness_of_fit_ref 1.055
_refine_ls_hydrogen_treatment constr
_refine_ls_matrix_type full
_refine_ls_number_parameters 244
_refine_ls_number_reflns 6320
_refine_ls_number_restraints 0
_refine_ls_restrained_S_all 1.055
_refine_ls_R_factor_all 0.0973
_refine_ls_R_factor_gt 0.0727
_refine_ls_shift/su_max 0.000
_refine_ls_shift/su_mean 0.000
_refine_ls_structure_factor_coef Fsqd
_refine_ls_weighting_details 'calc w=1/[\s^2^(Fo^2^)+(0.1400P)^2^+45.0000P] where P=(Fo^2^+2Fc^2^)/3'
_refine_ls_weighting_scheme calc
_refine_ls_wR_factor_gt 0.2214
_refine_ls_wR_factor_ref 0.2409
_reflns_number_gt 4613
_reflns_number_total 6320
_reflns_threshold_expression I>2\s(I)
_cod_data_source_file cocdbr.cif
_cod_data_source_block cocdbr
_cod_database_code 1500007

loop_
_symmetry_equiv_pos_as_xyz
'x, y, z'
'-x+1/2, -y, z+1/2'
'-x, y+1/2, -z+1/2'
'x+1/2, -y+1/2, -z'
'-x, -y, -z'
'x-1/2, y, -z-1/2'
'x, -y-1/2, z-1/2'
'-x-1/2, y-1/2, z'

loop_
_atom_site_label
_atom_site_type_symbol
_atom_site_fract_x
_atom_site_fract_y
_atom_site_fract_z
_atom_site_U_iso_or_equiv
_atom_site_adp_type
_atom_site_occupancy
_atom_site_symmetry_multiplicity
_atom_site_calc_flag
_atom_site_refinement_flags
Cd Cd 0.48239(4) 0.35833(7) 0.36652(3) 0.0409(2) Uani 1 1 d .
Br1 Br 0.46004(7) 0.33430(10) 0.26096(5) 0.0517(3) Uani 1 1 d .
Br2 Br 0.52225(8) 0.17361(12) 0.40933(6) 0.0651(4) Uani 1 1 d .
Br3 Br 0.56300(8) 0.53104(14) 0.37652(6) 0.0734(5) Uani 1 1 d .
Br4 Br 0.36998(10) 0.41441(16) 0.41834(8) 0.0871(5) Uani 1 1 d .
Co1 Co 0.24397(6) 0.57124(9) 0.27417(4) 0.0246(3) Uani 1 1 d .
Cl1 Cl 0.24939(14) 0.43471(18) 0.21078(9) 0.0394(5) Uani 1 1 d .
Cl2 Cl 0.23680(15) 0.70993(18) 0.33558(9) 0.0407(6) Uani 1 1 d .
N1 N 0.2848(6) 0.6724(6) 0.2200(3) 0.047(2) Uani 1 1 d .
H11 H 0.2655 0.6594 0.1864 0.056 Uiso 1 1 d R
H12 H 0.2745 0.7426 0.2297 0.056 Uiso 1 1 d R
C1 C 0.3631(8) 0.6575(13) 0.2180(6) 0.074(4) Uani 1 1 d .
H13 H 0.3859 0.7249 0.2050 0.088 Uiso 1 1 d R
H14 H 0.3749 0.5984 0.1923 0.088 Uiso 1 1 d R
C2 C 0.3902(8) 0.6301(12) 0.2766(7) 0.070(4) Uani 1 1 d .
H23 H 0.4393 0.6032 0.2754 0.084 Uiso 1 1 d R
H24 H 0.3880 0.6941 0.3009 0.084 Uiso 1 1 d R
N2 N 0.3421(5) 0.5437(7) 0.2954(4) 0.0415(19) Uani 1 1 d .
H21 H 0.3446 0.5386 0.3326 0.050 Uiso 1 1 d R
H22 H 0.3563 0.4784 0.2811 0.050 Uiso 1 1 d R
N3 N 0.2040(4) 0.4709(6) 0.3301(3) 0.0375(18) Uani 1 1 d .
H31 H 0.2277 0.4060 0.3290 0.045 Uiso 1 1 d R
H32 H 0.2102 0.5003 0.3640 0.045 Uiso 1 1 d R
C3 C 0.1280(8) 0.4518(16) 0.3208(9) 0.090(5) Uani 1 1 d .
H33 H 0.1039 0.4402 0.3561 0.108 Uiso 1 1 d R
H34 H 0.1216 0.3860 0.2983 0.108 Uiso 1 1 d R
C4 C 0.0983(8) 0.5511(18) 0.2927(12) 0.123(9) Uani 1 1 d .
H43 H 0.0547 0.5284 0.2739 0.148 Uiso 1 1 d R
H44 H 0.0851 0.6058 0.3204 0.148 Uiso 1 1 d R
N4 N 0.1452(5) 0.5994(8) 0.2524(4) 0.047(2) Uani 1 1 d .
H41 H 0.1372 0.6728 0.2511 0.057 Uiso 1 1 d R
H42 H 0.1369 0.5712 0.2184 0.057 Uiso 1 1 d R
Co2 Co 0.29877(7) 0.15447(10) 0.53301(5) 0.0341(3) Uani 1 1 d .
Cl3 Cl 0.32401(16) 0.0164(2) 0.47297(11) 0.0488(6) Uani 1 1 d .
Cl4 Cl 0.27262(18) 0.2961(2) 0.59096(10) 0.0511(7) Uani 1 1 d .
N5 N 0.2517(4) 0.2375(7) 0.4736(3) 0.0370(17) Uani 1 1 d .
H51 H 0.2760 0.2270 0.4417 0.044 Uiso 1 1 d R
H52 H 0.2535 0.3101 0.4818 0.044 Uiso 1 1 d R
C5 C 0.1771(8) 0.2040(15) 0.4647(8) 0.085(5) Uani 1 1 d .
H53 H 0.1731 0.1584 0.4317 0.102 Uiso 1 1 d R
H54 H 0.1477 0.2694 0.4593 0.102 Uiso 1 1 d R
C6 C 0.1509(8) 0.1442(19) 0.5137(7) 0.097(6) Uani 1 1 d .
H63 H 0.1238 0.1945 0.5371 0.116 Uiso 1 1 d R
H64 H 0.1179 0.0877 0.5008 0.116 Uiso 1 1 d R
N6 N 0.2059(6) 0.0899(8) 0.5475(5) 0.061(3) Uani 1 1 d .
H61 H 0.1949 0.0983 0.5836 0.074 Uiso 1 1 d R
H62 H 0.2071 0.0170 0.5400 0.074 Uiso 1 1 d R
N7 N 0.3469(6) 0.0733(8) 0.5926(4) 0.056(3) Uani 1 1 d .
H71 H 0.3530 0.0023 0.5823 0.067 Uiso 1 1 d R
H72 H 0.3195 0.0742 0.6233 0.067 Uiso 1 1 d R
C7 C 0.4143(8) 0.1229(12) 0.6051(5) 0.064(3) Uani 1 1 d .
H73 H 0.4084 0.1853 0.6300 0.077 Uiso 1 1 d R
H74 H 0.4449 0.0687 0.6231 0.077 Uiso 1 1 d R
C8 C 0.4463(7) 0.1556(12) 0.5533(5) 0.060(3) Uani 1 1 d .
H83 H 0.4871 0.2031 0.5612 0.072 Uiso 1 1 d R
H84 H 0.4635 0.0920 0.5326 0.072 Uiso 1 1 d R
N8 N 0.3932(4) 0.2174(7) 0.5203(3) 0.0402(18) Uani 1 1 d .
H81 H 0.3935 0.2893 0.5299 0.048 Uiso 1 1 d R
H82 H 0.4044 0.2126 0.4840 0.048 Uiso 1 1 d R

loop_
_atom_site_aniso_label
_atom_site_aniso_U_11
_atom_site_aniso_U_22
_atom_site_aniso_U_33
_atom_site_aniso_U_23
_atom_site_aniso_U_13
_atom_site_aniso_U_12
Cd 0.0383(4) 0.0479(5) 0.0366(4) 0.0101(3) -0.0010(3) 0.0004(3)
Br1 0.0573(7) 0.0512(7) 0.0468(6) 0.0020(5) -0.0023(5) 0.0013(5)
Br2 0.0765(9) 0.0673(8) 0.0514(7) 0.0142(6) 0.0056(6) 0.0268(7)
Br3 0.0711(9) 0.0843(10) 0.0647(8) 0.0161(7) -0.0135(7) -0.0325(8)
Br4 0.0863(11) 0.0855(12) 0.0895(12) 0.0192(9) 0.0140(9) 0.0054(9)
Co1 0.0400(6) 0.0167(5) 0.0172(5) -0.0016(4) 0.0005(4) 0.0056(4)
Cl1 0.0669(15) 0.0223(10) 0.0291(10) -0.0082(8) 0.0088(10) 0.0034(10)
Cl2 0.0698(16) 0.0256(10) 0.0268(10) -0.0100(8) 0.0081(10) -0.0028(10)
N1 0.101(8) 0.018(3) 0.023(4) 0.001(3) 0.005(4) 0.003(4)
C1 0.089(10) 0.075(9) 0.057(8) -0.006(7) 0.039(8) -0.033(8)
C2 0.060(8) 0.058(8) 0.092(11) 0.004(7) -0.003(7) -0.014(6)
N2 0.047(5) 0.035(4) 0.042(5) 0.001(4) 0.004(4) 0.008(4)
N3 0.052(5) 0.024(4) 0.037(4) -0.001(3) 0.011(3) -0.001(3)
C3 0.063(9) 0.094(12) 0.113(14) -0.003(11) 0.027(9) -0.017(9)
C4 0.041(7) 0.105(15) 0.22(3) -0.044(16) -0.019(12) 0.010(9)
N4 0.049(5) 0.040(5) 0.054(5) -0.013(4) -0.016(4) 0.017(4)
Co2 0.0530(8) 0.0257(6) 0.0236(6) 0.0002(4) 0.0144(5) -0.0056(5)
Cl3 0.0654(16) 0.0390(13) 0.0419(13) -0.0142(10) 0.0102(12) 0.0010(12)
Cl4 0.0835(19) 0.0392(13) 0.0307(12) -0.0083(10) 0.0140(12) 0.0022(13)
N5 0.043(4) 0.039(4) 0.029(4) -0.004(3) 0.007(3) -0.004(3)
C5 0.053(7) 0.085(11) 0.116(14) 0.017(10) -0.009(8) -0.019(8)
C6 0.047(7) 0.166(19) 0.078(11) 0.016(11) 0.010(7) -0.033(10)
N6 0.077(7) 0.035(5) 0.073(7) 0.002(5) 0.037(6) -0.016(5)
N7 0.105(9) 0.036(5) 0.028(4) 0.014(4) 0.020(5) 0.009(5)
C7 0.087(10) 0.064(8) 0.041(6) 0.006(6) -0.007(6) 0.016(7)
C8 0.066(8) 0.074(8) 0.039(6) 0.009(5) -0.010(5) 0.009(6)
N8 0.045(4) 0.044(5) 0.032(4) 0.007(3) 0.003(3) -0.003(4)

loop_
_atom_type_symbol
_atom_type_description
_atom_type_scat_dispersion_real
_atom_type_scat_dispersion_imag
_atom_type_scat_source
C C 0.0033 0.0016 'International Tables Vol C Tables 4.2.6.8 and 6.1.1.4'
H H 0.0000 0.0000 'International Tables Vol C Tables 4.2.6.8 and 6.1.1.4'
N N 0.0061 0.0033 'International Tables Vol C Tables 4.2.6.8 and 6.1.1.4'
Cl Cl 0.1484 0.1585 'International Tables Vol C Tables 4.2.6.8 and 6.1.1.4'
Co Co 0.3494 0.9721 'International Tables Vol C Tables 4.2.6.8 and 6.1.1.4'
Br Br -0.2901 2.4595 'International Tables Vol C Tables 4.2.6.8 and 6.1.1.4'
Cd Cd -0.8075 1.2024 'International Tables Vol C Tables 4.2.6.8 and 6.1.1.4'

loop_
_geom_angle_atom_site_label_1
_geom_angle_atom_site_label_2
_geom_angle_atom_site_label_3
_geom_angle
Br4 Cd Br2 105.90(6)
Br4 Cd Br3 102.61(7)
Br2 Cd Br3 119.82(6)
Br4 Cd Br1 112.41(6)
Br2 Cd Br1 110.04(5)
Br3 Cd Br1 105.98(5)
N2 Co1 N1 85.2(4)
N2 Co1 N4 179.7(4)
N1 Co1 N4 94.5(4)
N2 Co1 N3 94.1(4)
N1 Co1 N3 178.8(4)
N4 Co1 N3 86.2(4)
N2 Co1 Cl2 90.6(3)
N1 Co1 Cl2 89.8(2)
N4 Co1 Cl2 89.5(3)
N3 Co1 Cl2 89.3(2)
N2 Co1 Cl1 90.6(3)
N1 Co1 Cl1 89.3(2)
N4 Co1 Cl1 89.3(3)
N3 Co1 Cl1 91.7(2)
Cl2 Co1 Cl1 178.41(11)
C1 N1 Co1 109.5(7)
C1 N1 H11 110.1
Co1 N1 H11 109.8
C1 N1 H12 109.5
Co1 N1 H12 109.7
H11 N1 H12 108.2
N1 C1 C2 108.8(10)
N1 C1 H13 110.0
C2 C1 H13 109.4
N1 C1 H14 109.7
C2 C1 H14 110.6
H13 C1 H14 108.4
N2 C2 C1 103.8(11)
N2 C2 H23 110.4
C1 C2 H23 110.8
N2 C2 H24 111.2
C1 C2 H24 111.6
H23 C2 H24 109.0
C2 N2 Co1 112.3(8)
C2 N2 H21 109.2
Co1 N2 H21 109.0
C2 N2 H22 109.4
Co1 N2 H22 109.2
H21 N2 H22 107.8
C3 N3 Co1 111.4(9)
C3 N3 H31 109.6
Co1 N3 H31 109.4
C3 N3 H32 109.1
Co1 N3 H32 109.3
H31 N3 H32 107.9
N3 C3 C4 107.7(13)
N3 C3 H33 109.9
C4 C3 H33 110.0
N3 C3 H34 109.7
C4 C3 H34 111.2
H33 C3 H34 108.3
N4 C4 C3 114.4(13)
N4 C4 H43 108.0
C3 C4 H43 107.2
N4 C4 H44 110.0
C3 C4 H44 109.5
H43 C4 H44 107.6
C4 N4 Co1 108.8(9)
C4 N4 H41 108.9
Co1 N4 H41 109.8
C4 N4 H42 111.1
Co1 N4 H42 109.9
H41 N4 H42 108.4
N6 Co2 N8 178.4(4)
N6 Co2 N5 86.5(4)
N8 Co2 N5 95.1(3)
N6 Co2 N7 94.3(5)
N8 Co2 N7 84.1(4)
N5 Co2 N7 179.1(4)
N6 Co2 Cl3 90.2(3)
N8 Co2 Cl3 90.0(3)
N5 Co2 Cl3 90.2(3)
N7 Co2 Cl3 90.2(3)
N6 Co2 Cl4 90.1(3)
N8 Co2 Cl4 89.8(3)
N5 Co2 Cl4 88.1(2)
N7 Co2 Cl4 91.5(3)
Cl3 Co2 Cl4 178.27(12)
C5 N5 Co2 113.0(8)
C5 N5 H51 108.2
Co2 N5 H51 109.1
C5 N5 H52 109.6
Co2 N5 H52 109.0
H51 N5 H52 107.9
N5 C5 C6 109.5(13)
N5 C5 H53 110.5
C6 C5 H53 110.7
N5 C5 H54 109.3
C6 C5 H54 108.7
H53 C5 H54 108.1
N6 C6 C5 115.9(12)
N6 C6 H63 108.8
C5 C6 H63 109.3
N6 C6 H64 107.8
C5 C6 H64 107.4
H63 C6 H64 107.3
C6 N6 Co2 110.2(8)
C6 N6 H61 109.2
Co2 N6 H61 109.4
C6 N6 H62 110.2
Co2 N6 H62 109.6
H61 N6 H62 108.2
C7 N7 Co2 110.4(7)
C7 N7 H71 110.5
Co2 N7 H71 109.6
C7 N7 H72 108.6
Co2 N7 H72 109.7
H71 N7 H72 108.0
N7 C7 C8 107.2(11)
N7 C7 H73 111.1
C8 C7 H73 111.7
N7 C7 H74 109.2
C8 C7 H74 109.3
H73 C7 H74 108.4
C7 C8 N8 109.3(11)
C7 C8 H83 108.5
N8 C8 H83 109.2
C7 C8 H84 111.4
N8 C8 H84 110.2
H83 C8 H84 108.2
C8 N8 Co2 108.9(7)
C8 N8 H81 110.3
Co2 N8 H81 110.0
C8 N8 H82 109.7
Co2 N8 H82 109.7
H81 N8 H82 108.2

loop_
_geom_bond_atom_site_label_1
_geom_bond_atom_site_label_2
_geom_bond_distance
Cd Br4 2.5295(19)
Cd Br2 2.5689(15)
Cd Br3 2.5824(16)
Cd Br1 2.5930(14)
Co1 N2 1.927(9)
Co1 N1 1.943(8)
Co1 N4 1.943(8)
Co1 N3 1.959(8)
Co1 Cl2 2.240(2)
Co1 Cl1 2.250(2)
N1 C1 1.469(18)
N1 H11 0.9000
N1 H12 0.9000
C1 C2 1.54(2)
C1 H13 0.9700
C1 H14 0.9700
C2 N2 1.448(15)
C2 H23 0.9700
C2 H24 0.9700
N2 H21 0.9000
N2 H22 0.9000
N3 C3 1.450(18)
N3 H31 0.9000
N3 H32 0.9000
C3 C4 1.49(3)
C3 H33 0.9700
C3 H34 0.9700
C4 N4 1.43(3)
C4 H43 0.9700
C4 H44 0.9700
N4 H41 0.9000
N4 H42 0.9000
Co2 N6 1.930(10)
Co2 N8 1.941(8)
Co2 N5 1.955(8)
Co2 N7 1.956(9)
Co2 Cl3 2.258(3)
Co2 Cl4 2.262(3)
N5 C5 1.464(16)
N5 H51 0.9000
N5 H52 0.9000
C5 C6 1.47(2)
C5 H53 0.9700
C5 H54 0.9700
C6 N6 1.46(2)
C6 H63 0.9700
C6 H64 0.9700
N6 H61 0.9000
N6 H62 0.9000
N7 C7 1.423(18)
N7 H71 0.9000
N7 H72 0.9000
C7 C8 1.439(18)
C7 H73 0.9700
C7 H74 0.9700
C8 N8 1.473(14)
C8 H83 0.9700
C8 H84 0.9700
N8 H81 0.9000
N8 H82 0.9000

loop_
_geom_hbond_atom_site_label_D
_geom_hbond_atom_site_label_H
_geom_hbond_atom_site_label_A
_geom_hbond_distance_DH
_geom_hbond_distance_HA
_geom_hbond_distance_DA
_geom_hbond_angle_DHA
_geom_hbond_site_symmetry_A
N1 H11 Cl4 0.90 2.47 3.310(9) 156.4 2_564
N1 H12 Cl1 0.90 2.41 3.242(8) 154.1 8_665
N2 H22 Br1 0.90 2.65 3.452(8) 149.5 .
N2 H21 Br4 0.90 2.60 3.389(9) 147.3 .
N3 H31 Cl2 0.90 2.47 3.344(8) 165.2 8_655
N4 H41 Br1 0.90 2.67 3.456(8) 146.0 8_665
N4 H42 Br3 0.90 2.71 3.558(9) 157.1 6_556
N5 H51 Br4 0.90 2.92 3.345(8) 110.9 .
N5 H51 Cl2 0.90 2.58 3.348(8) 144.3 8_655
N6 H61 Br3 0.90 3.07 3.544(9) 115.3 4_456
N7 H72 Cl1 0.90 2.48 3.379(9) 175.8 7_566
N8 H82 Br4 0.90 2.98 3.447(8) 114.4 .
